data_4321728
loop_
_publ_author_name
'Jean Huhmann-Vincent'
'Brian L. Scott'
'Gregory J. Kubas'

_publ_section_title
;
 Rhenium Complexes with Weakly Coordinating Solvent Ligands,
 cis-[Re(PR3)(CO)4(L)][BArF], L = CH2Cl2, Et2O, NC5F5: Decomposition to
 Chloride-Bridged Dimers in CH2Cl2 Solution
;
_journal_name_full 'Inorganic Chemistry'
_journal_page_first 115
_journal_page_last 124
_journal_paper_doi 10.1021/ic980912q
_journal_volume 38
_journal_year 1999
_chemical_formula_sum 'C76 H72 B Cl F24 O8 P2 Re2'
_chemical_formula_weight 2049.94
_chemical_name_systematic
; 
 ? 
;
_space_group_IT_number 2
_symmetry_cell_setting triclinic
_symmetry_space_group_name_Hall '-P 1'
_symmetry_space_group_name_H-M 'P -1'
_atom_sites_solution_hydrogens geom
_atom_sites_solution_primary direct
_atom_sites_solution_secondary difmap
_audit_creation_method SHELXL
_cell_angle_alpha 91.776(1)
_cell_angle_beta 108.642(1)
_cell_angle_gamma 103.470(1)
_cell_formula_units_Z 2
_cell_length_a 13.4105(2)
_cell_length_b 18.0091(3)
_cell_length_c 18.9398(3)
_cell_measurement_reflns_used 66
_cell_measurement_temperature 193
_cell_volume 4187.27(12)
_computing_cell_refinement 'SMART 4.210 (Bruker)'
_computing_data_collection 'SMART 4.210 (Bruker)'
_computing_data_reduction 'SMART 4.210 (Bruker)'
_computing_molecular_graphics 'SHELXTL PC 5.03 (Bruker)'
_computing_publication_material 'SHELXTL PC 5.03 (Bruker)'
_computing_structure_refinement 'SHELXL-93 (Sheldrick, 1993)'
_computing_structure_solution 'SHELXS-86 (Sheldrick, 1990)'
_diffrn_ambient_temperature 193
_diffrn_measurement_device 'Bruker P4\CCD\PC'
_diffrn_measurement_method '\w and \f scans'
_diffrn_radiation_monochromator graphite
_diffrn_radiation_source 'fine-focus sealed tube'
_diffrn_radiation_type MoK\a
_diffrn_radiation_wavelength 0.71073
_diffrn_reflns_av_R_equivalents 0.0000
_diffrn_reflns_av_sigmaI/netI 0.0385
_diffrn_reflns_limit_h_max 13
_diffrn_reflns_limit_h_min -14
_diffrn_reflns_limit_k_max 20
_diffrn_reflns_limit_k_min -20
_diffrn_reflns_limit_l_max 21
_diffrn_reflns_limit_l_min 0
_diffrn_reflns_number 11403
_diffrn_reflns_theta_max 23.44
_diffrn_reflns_theta_min 1.17
_diffrn_standards_decay_% 0
_exptl_absorpt_coefficient_mu 3.063
_exptl_absorpt_correction_T_max 0.92
_exptl_absorpt_correction_T_min 0.61
_exptl_absorpt_correction_type 'SADABS (Sheldrick, 1996)'
_exptl_crystal_colour colorless
_exptl_crystal_density_diffrn 1.626
_exptl_crystal_density_method 'not measured '
_exptl_crystal_description 'multifaceted block'
_exptl_crystal_F_000 2020
_exptl_crystal_size_max 0.30
_exptl_crystal_size_mid 0.26
_exptl_crystal_size_min 0.20
_refine_diff_density_max 1.873
_refine_diff_density_min -1.282
_refine_diff_density_rms 0.134
_refine_ls_extinction_method none
_refine_ls_goodness_of_fit_all 1.732
_refine_ls_goodness_of_fit_obs 1.774
_refine_ls_hydrogen_treatment noref
_refine_ls_matrix_type full
_refine_ls_number_parameters 1026
_refine_ls_number_reflns 11400
_refine_ls_number_restraints 0
_refine_ls_restrained_S_all 1.767
_refine_ls_restrained_S_obs 1.774
_refine_ls_R_factor_all 0.0615
_refine_ls_R_factor_obs 0.0525
_refine_ls_shift/esd_max 0.014
_refine_ls_shift/esd_mean 0.001
_refine_ls_structure_factor_coef Fsqd
_refine_ls_weighting_details 'w=1/[\s^2^(Fo^2^)+(0.0622P)^2^+0.0000P] where P=(Fo^2^+2Fc^2^)/3'
_refine_ls_weighting_scheme calc
_refine_ls_wR_factor_all 0.1539
_refine_ls_wR_factor_obs 0.1441
_reflns_number_observed 10038
_reflns_number_total 11403
_reflns_observed_criterion >2sigma(I)
_cod_data_source_file ic980912q_6.cif
_cod_data_source_block ccd2r
_cod_depositor_comments
;
The following automatic conversions were performed:

'_refine_ls_weighting_scheme' value 'calc
w=1/[\s^2^(Fo^2^)+(0.0622P)^2^+0.0000P] where P=(Fo^2^+2Fc^2^)/3' was
changed to 'calc'. New tag '_refine_ls_weighting_details' was
created. The value of the new tag was set to
'w=1/[\s^2^(Fo^2^)+(0.0622P)^2^+0.0000P] where P=(Fo^2^+2Fc^2^)/3'.

Automatic conversion script
Id: cif_fix_values 3143 2015-03-26 13:38:13Z robertas 
;
_cod_original_cell_volume 4187.27(11)
_cod_database_code 4321728

loop_
_symmetry_equiv_pos_as_xyz
'x, y, z'
'-x, -y, -z'

loop_
_atom_site_aniso_label
_atom_site_aniso_U_11
_atom_site_aniso_U_22
_atom_site_aniso_U_33
_atom_site_aniso_U_23
_atom_site_aniso_U_13
_atom_site_aniso_U_12
Re1 0.04099(4) 0.03616(4) 0.03339(4) 0.00535(4) 0.00856(3) 0.01434(4)
Re2 0.04585(4) 0.03210(4) 0.04823(4) 0.01345(4) 0.02648(3) 0.01662(3)
Cl1 0.0506(2) 0.0459(3) 0.0389(3) 0.0065(2) 0.0146(2) 0.0277(2)
P1 0.0315(2) 0.0323(3) 0.0374(3) 0.0081(2) 0.0123(2) 0.0113(2)
P2 0.0343(2) 0.0298(3) 0.0402(3) 0.0064(2) 0.0112(2) 0.0071(2)
O1 0.0805(10) 0.0761(11) 0.0716(9) 0.0307(9) 0.0471(7) 0.0295(9)
O2 0.0597(11) 0.0740(11) 0.0755(12) 0.0217(10) -0.0210(10) 0.0226(9)
O3 0.0645(11) 0.0525(11) 0.0856(12) 0.0048(10) 0.0179(10) -0.0054(9)
O4 0.155(2) 0.0730(12) 0.0510(10) 0.0024(10) 0.0375(10) 0.0346(12)
O5 0.0448(10) 0.0765(13) 0.137(2) 0.0274(13) 0.0220(11) -0.0119(10)
O6 0.1117(11) 0.0779(11) 0.0983(10) 0.0570(9) 0.0712(8) 0.0486(9)
O7 0.1040(14) 0.0544(11) 0.0509(10) 0.0062(9) 0.0137(10) 0.0019(11)
O8 0.1324(10) 0.0914(11) 0.1100(12) 0.0399(10) 0.0826(8) 0.0813(8)
C1 0.0497(11) 0.0568(13) 0.0444(11) 0.0183(10) 0.0220(9) 0.0237(10)
C2 0.0510(13) 0.0453(13) 0.0457(13) 0.0055(11) 0.0009(11) 0.0113(11)
C3 0.0477(12) 0.0531(13) 0.0453(13) 0.0001(11) 0.0029(11) 0.0188(10)
C4 0.102(2) 0.0471(13) 0.0423(12) 0.0136(11) 0.0293(11) 0.0297(12)
C5 0.0550(12) 0.0522(14) 0.091(2) 0.0295(13) 0.0345(11) 0.0229(11)
C6 0.0671(11) 0.0501(13) 0.0714(12) 0.0248(11) 0.0493(9) 0.0287(10)
C7 0.0780(15) 0.0374(12) 0.0553(13) 0.0184(10) 0.0308(11) 0.0150(11)
C8 0.0820(13) 0.0589(13) 0.0735(13) 0.0366(11) 0.0505(10) 0.0420(10)
C9 0.0391(10) 0.0422(11) 0.0429(11) 0.0120(9) 0.0166(8) 0.0197(8)
C10 0.0882(14) 0.0589(14) 0.0638(13) 0.0168(11) 0.0436(10) 0.0421(11)
C11 0.0801(13) 0.0702(15) 0.113(2) 0.0256(15) 0.0543(12) 0.0501(11)
C12 0.0664(13) 0.0590(13) 0.071(2) 0.0211(12) 0.0156(12) 0.0416(10)
C13 0.111(2) 0.0602(14) 0.0619(14) 0.0247(12) 0.0401(12) 0.0481(12)
C14 0.0740(13) 0.0518(13) 0.0494(13) 0.0048(11) 0.0262(10) 0.0315(10)
C15 0.0383(10) 0.0626(13) 0.0301(11) 0.0020(10) 0.0016(9) 0.0250(9)
C16 0.0405(13) 0.076(2) 0.061(2) 0.0024(15) 0.0124(11) -0.0098(14)
C17 0.0380(14) 0.096(2) 0.078(2) 0.004(2) -0.0028(14) 0.0059(15)
C18 0.061(2) 0.063(2) 0.080(2) 0.013(2) -0.016(2) 0.0023(15)
C19 0.067(2) 0.076(2) 0.049(2) -0.0117(14) -0.0136(14) 0.0200(14)
C21 0.0515(11) 0.0457(12) 0.0590(12) 0.0229(10) 0.0316(9) 0.0181(10)
C22 0.0396(11) 0.0588(15) 0.088(2) 0.0204(13) 0.0323(10) 0.0080(11)
C23 0.0721(13) 0.082(2) 0.121(2) 0.040(2) 0.0709(11) 0.0141(14)
C24 0.087(2) 0.071(2) 0.113(2) 0.0422(15) 0.0623(13) 0.0053(15)
C25 0.088(2) 0.066(2) 0.0661(14) 0.0304(13) 0.0380(12) 0.0078(15)
C26 0.0603(13) 0.0591(14) 0.0592(12) 0.0401(11) 0.0273(10) 0.0159(11)
C28 0.076(2) 0.0346(13) 0.0534(14) -0.0051(11) 0.0190(12) -0.0065(12)
C29 0.103(2) 0.042(2) 0.072(2) 0.0037(14) 0.011(2) -0.017(2)
C30 0.075(2) 0.074(2) 0.078(2) 0.009(2) 0.008(2) -0.023(2)
C31 0.049(2) 0.095(2) 0.064(2) 0.023(2) 0.0066(13) -0.004(2)
C32 0.0274(10) 0.070(2) 0.0529(13) 0.0179(12) 0.0085(10) 0.0056(11)
C33 0.0443(11) 0.0453(13) 0.079(2) 0.0196(12) 0.0224(11) 0.0163(10)
C34 0.0567(13) 0.0554(14) 0.073(2) 0.0292(12) 0.0161(12) 0.0249(11)
C35 0.091(2) 0.0544(15) 0.120(2) 0.031(2) 0.025(2) 0.0391(13)
C36 0.070(2) 0.067(2) 0.115(3) 0.020(2) 0.003(2) 0.0416(12)
C37 0.0712(14) 0.0694(15) 0.095(2) 0.0224(15) 0.0296(13) 0.0457(11)
C39 0.0520(12) 0.0418(12) 0.0410(11) 0.0058(10) 0.0153(9) 0.0106(10)
C40 0.078(2) 0.055(2) 0.066(2) -0.0160(14) 0.0266(13) -0.0112(14)
C41 0.105(2) 0.041(2) 0.099(2) -0.016(2) 0.036(2) -0.004(2)
C42 0.107(2) 0.078(2) 0.0488(15) 0.0018(14) 0.0209(14) 0.033(2)
C43 0.086(2) 0.086(2) 0.0369(12) 0.0103(13) 0.0245(11) 0.0286(15)
C44 0.0686(15) 0.078(2) 0.0451(13) 0.0115(13) 0.0225(11) 0.0094(14)
C45 0.0419(10) 0.0238(9) 0.0350(10) 0.0097(8) 0.0144(8) 0.0099(8)
C46 0.0348(10) 0.0316(10) 0.0363(10) 0.0042(9) 0.0108(8) 0.0103(8)
C47 0.0409(11) 0.0263(10) 0.0375(11) 0.0052(9) 0.0049(9) 0.0013(9)
C48 0.0280(10) 0.0389(12) 0.0385(11) 0.0046(10) 0.0042(9) 0.0000(9)
C49 0.0304(9) 0.0496(12) 0.0313(10) 0.0100(9) 0.0118(8) 0.0123(9)
C50 0.0437(10) 0.0403(11) 0.0365(11) 0.0044(9) 0.0145(8) 0.0150(9)
C51 0.0270(9) 0.0266(10) 0.0404(11) -0.0010(9) 0.0060(8) 0.0055(8)
C52 0.0449(11) 0.0315(11) 0.0368(11) -0.0021(9) 0.0124(9) 0.0061(9)
C53 0.0502(12) 0.0369(11) 0.0394(12) 0.0014(10) 0.0100(9) 0.0148(9)
C54 0.0411(11) 0.0442(12) 0.0500(12) 0.0173(10) 0.0115(10) 0.0090(10)
C55 0.0345(10) 0.0505(13) 0.0378(11) -0.0062(10) 0.0160(8) 0.0015(10)
C56 0.0231(9) 0.0412(11) 0.0426(12) 0.0062(10) 0.0064(8) 0.0110(8)
C57 0.0426(10) 0.0220(9) 0.0355(10) 0.0007(8) 0.0146(8) 0.0078(8)
C58 0.0465(11) 0.0347(11) 0.0353(11) 0.0016(9) 0.0124(9) 0.0121(9)
C59 0.0579(12) 0.0431(12) 0.0327(10) 0.0026(9) 0.0221(8) 0.0118(10)
C60 0.0513(11) 0.0392(12) 0.0543(12) 0.0049(10) 0.0274(9) 0.0144(9)
C61 0.0341(10) 0.0315(11) 0.0493(12) 0.0015(9) 0.0156(8) 0.0062(9)
C62 0.0355(10) 0.0325(11) 0.0439(11) 0.0043(9) 0.0126(8) 0.0083(9)
C63 0.0360(9) 0.0365(11) 0.0297(10) 0.0006(9) 0.0101(8) 0.0121(8)
C64 0.0489(12) 0.0336(11) 0.0396(12) -0.0040(10) 0.0093(9) 0.0076(10)
C65 0.0557(12) 0.0346(11) 0.0349(11) 0.0070(9) 0.0120(9) 0.0151(9)
C66 0.0634(13) 0.0275(11) 0.0599(13) 0.0112(10) 0.0296(10) 0.0091(10)
C67 0.0485(11) 0.0330(11) 0.0373(11) -0.0084(9) 0.0163(9) -0.0014(10)
C68 0.0351(10) 0.0404(11) 0.0388(11) 0.0036(9) 0.0093(8) 0.0153(9)
C47A 0.0434(12) 0.0383(12) 0.0541(14) -0.0035(11) 0.0043(11) 0.0012(11)
C49A 0.0410(11) 0.0476(13) 0.0486(12) -0.0121(11) 0.0180(9) 0.0016(10)
C53A 0.0690(14) 0.0507(13) 0.0541(14) 0.0212(11) 0.0153(12) 0.0289(11)
C55A 0.0348(11) 0.081(2) 0.0390(12) 0.0107(12) 0.0085(9) 0.0116(12)
C59A 0.0622(13) 0.085(2) 0.095(2) 0.027(2) 0.0461(11) 0.0285(13)
C61A 0.0492(11) 0.0535(14) 0.0618(13) 0.0070(11) 0.0310(9) 0.0131(10)
C65A 0.130(2) 0.0325(13) 0.072(2) 0.0055(13) 0.021(2) 0.0257(14)
C67A 0.077(2) 0.058(2) 0.063(2) 0.0015(14) 0.0230(13) -0.0041(15)
F8 0.1192(10) 0.0958(10) 0.200(2) 0.0714(11) 0.0893(10) 0.0786(7)
F9 0.1228(15) 0.0476(9) 0.158(2) -0.0057(11) 0.0103(14) 0.0288(9)
F16 0.0360(7) 0.0909(11) 0.0663(9) -0.0245(8) 0.0107(6) 0.0011(7)
F17 0.0590(8) 0.0775(9) 0.0943(11) 0.0092(9) 0.0130(8) 0.0352(7)
F18 0.0413(7) 0.1059(13) 0.0934(10) 0.0045(10) 0.0324(6) -0.0016(8)
F22 0.163(2) 0.116(2) 0.0594(11) -0.0214(11) 0.0186(12) -0.015(2)
B1 0.0319(11) 0.0258(11) 0.0441(13) -0.0005(10) 0.0090(10) 0.0084(9)

loop_
_atom_site_label
_atom_site_type_symbol
_atom_site_fract_x
_atom_site_fract_y
_atom_site_fract_z
_atom_site_U_iso_or_equiv
_atom_site_thermal_displace_type
_atom_site_occupancy
_atom_site_calc_flag
_atom_site_refinement_flags
_atom_site_disorder_group
Re1 Re 0.114022(7) 0.197162(5) 0.409056(5) 0.03700(3) Uani 1 d . .
Re2 Re -0.142215(7) 0.326044(5) 0.364847(5) 0.03806(3) Uani 1 d . .
Cl1 Cl -0.04072(4) 0.24228(3) 0.32157(3) 0.0425(2) Uani 1 d . .
P1 P 0.10148(4) 0.11030(3) 0.29682(3) 0.0329(2) Uani 1 d . .
P2 P -0.13583(4) 0.40080(3) 0.25491(3) 0.0352(2) Uani 1 d . .
O1 O -0.04084(14) 0.07291(11) 0.46255(9) 0.0685(7) Uani 1 d . .
O2 O 0.3018(2) 0.14096(11) 0.51060(11) 0.0793(8) Uani 1 d . .
O3 O 0.2741(2) 0.34027(11) 0.37926(11) 0.0730(8) Uani 1 d . .
O4 O 0.1351(2) 0.29863(12) 0.54963(10) 0.0916(9) Uani 1 d . .
O5 O -0.3646(2) 0.21226(13) 0.27000(14) 0.0928(9) Uani 1 d . .
O6 O -0.1416(2) 0.22647(11) 0.49383(10) 0.0818(7) Uani 1 d . .
O7 O 0.0650(2) 0.43418(11) 0.48178(10) 0.0761(8) Uani 1 d . .
O8 O -0.2689(2) 0.42276(11) 0.41802(11) 0.0910(7) Uani 1 d . .
C1 C 0.0123(2) 0.11528(14) 0.43957(13) 0.0467(8) Uani 1 d . .
C2 C 0.2330(2) 0.16224(14) 0.47120(14) 0.0513(9) Uani 1 d . .
C3 C 0.2169(2) 0.28602(14) 0.38802(14) 0.0510(9) Uani 1 d . .
C4 C 0.1263(2) 0.26250(14) 0.49635(13) 0.0604(9) Uani 1 d . .
C5 C -0.2835(2) 0.25338(15) 0.3020(2) 0.0615(9) Uani 1 d . .
C6 C -0.1426(2) 0.26331(14) 0.44756(13) 0.0536(8) Uani 1 d . .
C7 C -0.0064(2) 0.39542(14) 0.43596(14) 0.0545(9) Uani 1 d . .
C8 C -0.2230(2) 0.38686(14) 0.39678(14) 0.0606(9) Uani 1 d . .
C9 C 0.1668(2) 0.03156(12) 0.32901(12) 0.0389(7) Uani 1 d . .
C10 C 0.1870(2) -0.01660(14) 0.27101(14) 0.0616(9) Uani 1 d . .
H10A H 0.2223(2) 0.01690(14) 0.24211(14) 0.074 Uiso 1 calc R .
H10B H 0.1179(2) -0.04744(14) 0.23685(14) 0.074 Uiso 1 calc R .
C11 C 0.2587(2) -0.0696(2) 0.3073(2) 0.0766(10) Uani 1 d . .
H11A H 0.2692(2) -0.1001(2) 0.2685(2) 0.092 Uiso 1 calc R .
H11B H 0.3295(2) -0.0387(2) 0.3390(2) 0.092 Uiso 1 calc R .
C12 C 0.2090(2) -0.12151(15) 0.35297(15) 0.0626(9) Uani 1 d . .
H12A H 0.2597(2) -0.15004(15) 0.37960(15) 0.075 Uiso 1 calc R .
H12B H 0.1439(2) -0.15811(15) 0.32027(15) 0.075 Uiso 1 calc R .
C13 C 0.1801(2) -0.07686(15) 0.40815(15) 0.0701(10) Uani 1 d . .
H13A H 0.1340(2) -0.11261(15) 0.42905(15) 0.084 Uiso 1 calc R .
H13B H 0.2464(2) -0.05214(15) 0.44896(15) 0.084 Uiso 1 calc R .
C14 C 0.12397(11) -0.01771(9) 0.37752(8) 0.0544(8) Uani 1 d . .
H14A H 0.04857(11) -0.04338(9) 0.34962(8) 0.065 Uiso 1 calc R .
H14B H 0.12433(11) 0.01490(9) 0.41938(8) 0.065 Uiso 1 calc R .
C15 C -0.04549(11) 0.06631(9) 0.23048(8) 0.0440(8) Uani 1 d R .
C16 C -0.12868(11) 0.04466(9) 0.26038(8) 0.0649(10) Uani 1 d R .
H16A H -0.12451(11) 0.08754(9) 0.29442(8) 0.078 Uiso 1 calc R .
H16B H -0.11555(11) 0.00264(9) 0.28986(8) 0.078 Uiso 1 calc R .
C17 C -0.2406(2) 0.0205(2) 0.2059(2) 0.0785(12) Uani 1 d . .
H17A H -0.2648(2) 0.0660(2) 0.1906(2) 0.094 Uiso 1 calc R .
H17B H -0.2884(2) -0.0074(2) 0.2308(2) 0.094 Uiso 1 calc R .
C18 C -0.2522(2) -0.0288(2) 0.1376(2) 0.0802(13) Uani 1 d . .
H18A H -0.3241(2) -0.0346(2) 0.1011(2) 0.096 Uiso 1 calc R .
H18B H -0.2455(2) -0.0795(2) 0.1508(2) 0.096 Uiso 1 calc R .
C19 C -0.1669(2) 0.0054(2) 0.1033(2) 0.0723(11) Uani 1 d . .
C20 C -0.0490(2) 0.0227(2) 0.1606(2) 0.0559(8) Uiso 0.853(5) d P .
C20' C -0.0660(14) -0.0126(11) 0.1704(10) 0.059(5) Uiso 0.147(5) d P .
C21 C 0.1774(2) 0.15628(13) 0.23628(13) 0.0475(8) Uani 1 d . .
C22 C 0.3009(2) 0.1830(2) 0.2791(2) 0.0598(9) Uani 1 d . .
C23 C 0.3605(2) 0.2178(2) 0.2231(2) 0.0824(11) Uani 1 d . .
C24 C 0.3154(2) 0.2816(2) 0.1886(2) 0.0851(11) Uani 1 d . .
H24A H 0.3522(2) 0.3020(2) 0.1541(2) 0.102 Uiso 1 calc R .
H24B H 0.3296(2) 0.3227(2) 0.2277(2) 0.102 Uiso 1 calc R .
C25 C 0.1946(2) 0.2551(2) 0.14711(15) 0.0717(11) Uani 1 d . .
H25A H 0.1808(2) 0.2161(2) 0.10622(15) 0.086 Uiso 1 calc R .
H25B H 0.1687(2) 0.2981(2) 0.12570(15) 0.086 Uiso 1 calc R .
C26 C 0.1311(2) 0.22186(14) 0.19881(13) 0.0569(9) Uani 1 d . .
C27 C -0.0102(2) 0.47878(14) 0.27447(14) 0.0398(6) Uiso 0.894(4) d P .
C27' C 0.0211(10) 0.4614(8) 0.2751(7) 0.005(3) Uiso 0.106(4) d P .
C28 C 0.0009(2) 0.54524(14) 0.33131(14) 0.0592(10) Uani 1 d . .
C29 C 0.1106(3) 0.6050(2) 0.3462(2) 0.0835(13) Uani 1 d . .
H29A H 0.1084(3) 0.6299(2) 0.3012(2) 0.100 Uiso 1 calc R .
H29B H 0.1196(3) 0.6441(2) 0.3857(2) 0.100 Uiso 1 calc R .
C30 C 0.2083(3) 0.5716(2) 0.3685(2) 0.0874(14) Uani 1 d . .
H30A H 0.2735(3) 0.6120(2) 0.3745(2) 0.105 Uiso 1 calc R .
H30B H 0.2159(3) 0.5516(2) 0.4164(2) 0.105 Uiso 1 calc R .
C31 C 0.1979(2) 0.5082(2) 0.3109(2) 0.0759(12) Uani 1 d . .
H31A H 0.2600(2) 0.4865(2) 0.3284(2) 0.091 Uiso 1 calc R .
H31B H 0.1982(2) 0.5294(2) 0.2645(2) 0.091 Uiso 1 calc R .
C32 C 0.0921(2) 0.4441(2) 0.29588(14) 0.0523(9) Uani 1 d . .
C33 C -0.2432(2) 0.45440(14) 0.2261(2) 0.0547(9) Uani 1 d . .
C34 C -0.2380(2) 0.50148(14) 0.16166(15) 0.0608(9) Uani 1 d . .
H34A H -0.1645(2) 0.53351(14) 0.17336(15) 0.073 Uiso 1 calc R .
H34B H -0.2542(2) 0.46693(14) 0.11684(15) 0.073 Uiso 1 calc R .
C35 C -0.3155(3) 0.5515(2) 0.1460(2) 0.0868(13) Uani 1 d . .
H35A H -0.2900(3) 0.5926(2) 0.1868(2) 0.104 Uiso 1 calc R .
H35B H -0.3149(3) 0.5747(2) 0.1006(2) 0.104 Uiso 1 calc R .
C36 C -0.4254(2) 0.5119(2) 0.1373(2) 0.0865(13) Uani 1 d . .
H36A H -0.4564(2) 0.4790(2) 0.0900(2) 0.104 Uiso 1 calc R .
H36B H -0.4675(2) 0.5495(2) 0.1347(2) 0.104 Uiso 1 calc R .
C37 C -0.4373(2) 0.4628(2) 0.2000(2) 0.0731(11) Uani 1 d . .
C38 C -0.3545(6) 0.4115(4) 0.2315(4) 0.072(2) Uiso 0.405(6) d P .
C38' C -0.3593(3) 0.4055(2) 0.2035(2) 0.0366(9) Uiso 0.595(6) d P .
C39 C -0.1394(2) 0.33826(13) 0.17358(13) 0.0452(8) Uani 1 d . .
C40 C -0.2483(2) 0.2810(2) 0.1355(2) 0.0709(11) Uani 1 d . .
H40A H -0.2723(2) 0.2537(2) 0.1729(2) 0.085 Uiso 1 calc R .
H40B H -0.3020(2) 0.3083(2) 0.1108(2) 0.085 Uiso 1 calc R .
C41 C -0.2408(3) 0.2240(2) 0.0784(2) 0.0859(13) Uani 1 d . .
H41A H -0.1962(3) 0.1914(2) 0.1048(2) 0.103 Uiso 1 calc R .
H41B H -0.3131(3) 0.1914(2) 0.0523(2) 0.103 Uiso 1 calc R .
C42 C -0.1954(3) 0.2585(2) 0.0232(2) 0.0773(12) Uani 1 d . .
H42A H -0.2468(3) 0.2825(2) -0.0103(2) 0.093 Uiso 1 calc R .
H42B H -0.1835(3) 0.2188(2) -0.0065(2) 0.093 Uiso 1 calc R .
C43 C -0.0889(2) 0.3181(2) 0.06096(14) 0.0673(11) Uani 1 d . .
H43A H -0.0343(2) 0.2924(2) 0.08748(14) 0.081 Uiso 1 calc R .
H43B H -0.0650(2) 0.3439(2) 0.02283(14) 0.081 Uiso 1 calc R .
C44 C -0.0971(2) 0.3765(2) 0.11475(13) 0.0645(10) Uani 1 d . .
H44A H -0.1458(2) 0.4062(2) 0.08774(13) 0.077 Uiso 1 calc R .
H44B H -0.0259(2) 0.4114(2) 0.13918(13) 0.077 Uiso 1 calc R .
C45 C 0.6640(2) 0.30054(11) 0.81069(11) 0.0328(7) Uani 1 d . .
C46 C 0.6776(2) 0.37475(12) 0.84271(11) 0.0342(7) Uani 1 d . .
H46 H 0.6163(2) 0.39279(12) 0.83733(11) 0.041 Uiso 1 calc R .
C47 C 0.7793(2) 0.42237(12) 0.88222(12) 0.0382(7) Uani 1 d . .
C48 C 0.8729(2) 0.40085(13) 0.88768(12) 0.0383(7) Uani 1 d . .
H48 H 0.9409(2) 0.43378(13) 0.91297(12) 0.046 Uiso 1 calc R .
C49 C 0.8631(2) 0.32838(13) 0.85433(11) 0.0363(7) Uani 1 d . .
C50 C 0.7600(2) 0.28009(13) 0.81572(12) 0.0392(7) Uani 1 d . .
H50 H 0.7552(2) 0.23251(13) 0.79250(12) 0.047 Uiso 1 calc R .
C51 C 0.5213(2) 0.27911(11) 0.67668(12) 0.0330(7) Uani 1 d . .
C52 C 0.4783(2) 0.34199(12) 0.66103(12) 0.0388(7) Uani 1 d . .
H52 H 0.4571(2) 0.36368(12) 0.69729(12) 0.047 Uiso 1 calc R .
C53 C 0.4649(2) 0.37494(13) 0.59304(12) 0.0428(8) Uani 1 d . .
C54 C 0.4902(2) 0.34238(13) 0.53696(13) 0.0461(8) Uani 1 d . .
H54 H 0.4791(2) 0.36200(13) 0.49102(13) 0.055 Uiso 1 calc R .
C55 C 0.5334(2) 0.27867(14) 0.55106(12) 0.0419(7) Uani 1 d . .
C56 C 0.5492(2) 0.24915(12) 0.61847(11) 0.0363(7) Uani 1 d . .
H56 H 0.5798(2) 0.20744(12) 0.62594(11) 0.044 Uiso 1 calc R .
C57 C 0.4492(2) 0.25386(11) 0.79391(11) 0.0332(7) Uani 1 d . .
C58 C 0.4680(2) 0.26369(12) 0.87037(11) 0.0389(7) Uani 1 d . .
H58 H 0.5391(2) 0.27347(12) 0.90340(11) 0.047 Uiso 1 calc R .
C59 C 0.3830(2) 0.25934(13) 0.89946(12) 0.0431(7) Uani 1 d . .
C60 C 0.2773(2) 0.24552(13) 0.85264(13) 0.0454(8) Uani 1 d . .
H60 H 0.2212(2) 0.24426(13) 0.87177(13) 0.054 Uiso 1 calc R .
C61 C 0.2562(2) 0.23351(12) 0.77636(12) 0.0384(7) Uani 1 d . .
C62 C 0.3395(2) 0.23814(12) 0.74790(12) 0.0376(7) Uani 1 d . .
H62 H 0.3227(2) 0.23058(12) 0.69618(12) 0.045 Uiso 1 calc R .
C63 C 0.5372(2) 0.15503(12) 0.75635(11) 0.0339(7) Uani 1 d . .
C64 C 0.5873(2) 0.12452(13) 0.82124(13) 0.0428(8) Uani 1 d . .
H64 H 0.6298(2) 0.15786(13) 0.86436(13) 0.051 Uiso 1 calc R .
C65 C 0.5759(2) 0.04602(12) 0.82356(12) 0.0419(8) Uani 1 d . .
C66 C 0.5115(2) -0.00509(13) 0.76134(13) 0.0484(8) Uani 1 d . .
H66 H 0.5033(2) -0.05770(13) 0.76262(13) 0.058 Uiso 1 calc R .
C67 C 0.4594(2) 0.02348(13) 0.69720(12) 0.0415(7) Uani 1 d . .
C68 C 0.4717(2) 0.10184(12) 0.69564(12) 0.0379(7) Uani 1 d . .
H68 H 0.4342(2) 0.11939(12) 0.65183(12) 0.045 Uiso 1 calc R .
C47A C 0.7863(2) 0.49918(14) 0.91668(14) 0.0501(9) Uani 1 d . .
C49A C 0.9616(2) 0.30187(14) 0.86296(13) 0.0472(8) Uani 1 d . .
C53A C 0.4196(2) 0.44197(14) 0.58246(14) 0.0565(9) Uani 1 d . .
C55A C 0.5612(2) 0.2421(2) 0.49122(13) 0.0531(9) Uani 1 d . .
C59A C 0.4094(2) 0.2696(2) 0.9826(2) 0.0735(11) Uani 1 d . .
C61A C 0.1432(2) 0.21710(15) 0.72461(14) 0.0518(8) Uani 1 d . .
C65A C 0.6343(3) 0.01794(15) 0.8946(2) 0.0806(13) Uani 1 d . .
C67A C 0.3908(2) -0.0306(2) 0.6274(2) 0.0698(11) Uani 1 d . .
F1 F 0.8731(2) 0.5244(2) 0.9799(2) 0.0818(9) Uiso 0.566(3) d P .
F1' F 0.8849(3) 0.5455(2) 0.9405(2) 0.0661(10) Uiso 0.434(3) d P .
F2 F 0.7350(2) 0.4944(2) 0.9681(2) 0.0895(9) Uiso 0.645(3) d P .
F2' F 0.6983(3) 0.5120(2) 0.9229(2) 0.0650(12) Uiso 0.355(3) d P .
F3 F 0.8048(3) 0.5545(2) 0.8738(2) 0.0944(13) Uiso 0.457(3) d P .
F3' F 0.7265(2) 0.5401(2) 0.8734(2) 0.0737(9) Uiso 0.543(3) d P .
F4 F 0.9542(3) 0.2299(2) 0.8764(2) 0.0903(11) Uiso 0.50 d P .
F4' F 0.9454(3) 0.2406(2) 0.8169(2) 0.0897(11) Uiso 0.50 d P .
F5 F 1.0519(3) 0.3462(2) 0.9119(2) 0.0905(11) Uiso 0.508(3) d P .
F5' F 1.0082(3) 0.2840(2) 0.9293(2) 0.0899(12) Uiso 0.492(3) d P .
F6 F 1.0420(3) 0.3563(2) 0.8517(2) 0.0893(12) Uiso 0.458(3) d P .
F6' F 0.9920(3) 0.3077(2) 0.8019(2) 0.0924(11) Uiso 0.542(3) d P .
F7 F 0.4016(2) 0.4632(2) 0.5149(2) 0.0762(8) Uiso 0.588(3) d P .
F7' F 0.3478(3) 0.4418(2) 0.5156(2) 0.0566(9) Uiso 0.412(3) d P .
F8 F 0.33962(15) 0.43890(10) 0.61095(13) 0.1192(8) Uani 1 d . .
F9 F 0.4900(2) 0.50650(10) 0.61775(14) 0.1178(10) Uani 1 d . .
F10 F 0.5392(2) 0.2743(2) 0.4275(2) 0.0841(8) Uiso 0.636(3) d P .
F10' F 0.4866(4) 0.2267(3) 0.4268(2) 0.0732(13) Uiso 0.364(3) d P .
F11 F 0.6621(3) 0.2810(2) 0.4925(2) 0.0992(12) Uiso 0.50 d P .
F11' F 0.6613(3) 0.2360(2) 0.5117(2) 0.0870(11) Uiso 0.50 d P .
F12 F 0.5717(3) 0.1712(2) 0.5001(2) 0.0871(10) Uiso 0.524(3) d P .
F12' F 0.4952(3) 0.1698(2) 0.4632(2) 0.0778(10) Uiso 0.476(3) d P .
F13 F 0.4893(2) 0.3331(2) 1.0148(2) 0.1041(9) Uiso 0.707(3) d P .
F13' F 0.5068(5) 0.2768(3) 1.0221(3) 0.078(2) Uiso 0.293(3) d P .
F14 F 0.4579(3) 0.2184(2) 1.0166(2) 0.1061(11) Uiso 0.640(3) d P .
F14' F 0.3557(4) 0.2076(3) 1.0047(3) 0.089(2) Uiso 0.360(3) d P .
F15 F 0.3614(3) 0.3183(2) 1.0038(2) 0.1092(12) Uiso 0.560(3) d P .
F15' F 0.3218(3) 0.2616(2) 1.0013(2) 0.0855(12) Uiso 0.440(3) d P .
F16 F 0.12484(11) 0.17623(10) 0.66017(8) 0.0695(6) Uani 1 d . .
F17 F 0.10981(12) 0.28043(9) 0.70595(10) 0.0770(6) Uani 1 d . .
F18 F 0.07136(11) 0.17778(11) 0.75433(9) 0.0815(7) Uani 1 d . .
F19 F 0.6732(3) 0.0642(2) 0.9527(2) 0.0792(10) Uiso 0.50 d P .
F19' F 0.6098(3) 0.0409(2) 0.9535(2) 0.0856(11) Uiso 0.50 d P .
F20 F 0.6366(3) -0.0530(2) 0.8899(2) 0.0875(11) Uiso 0.488(3) d P .
F20' F 0.5697(3) -0.0492(2) 0.9059(2) 0.1075(13) Uiso 0.512(3) d P .
F21 F 0.7430(3) 0.0539(2) 0.9189(2) 0.1031(13) Uiso 0.515(3) d P .
F21' F 0.7156(4) -0.0114(3) 0.8877(3) 0.118(2) Uiso 0.485(3) d P .
F22 F 0.4165(2) -0.01199(13) 0.56904(10) 0.1271(11) Uani 1 d . .
F23A F 0.4250(2) -0.0974(2) 0.6301(2) 0.0632(8) Uiso 0.50 d P .
F23B F 0.3661(3) -0.1009(3) 0.6307(2) 0.0348(11) Uiso 0.25 d P .
F23C F 0.3032(4) -0.0849(3) 0.6485(3) 0.0571(15) Uiso 0.25 d P .
F24 F 0.2911(3) -0.0061(2) 0.5936(2) 0.0730(9) Uiso 0.50 d P .
F24' F 0.2945(3) -0.0465(3) 0.6190(2) 0.1060(13) Uiso 0.50 d P .
B1 B 0.5438(2) 0.24700(14) 0.75812(14) 0.0348(8) Uani 1 d . .

loop_
_atom_type_symbol
_atom_type_description
_atom_type_scat_dispersion_real
_atom_type_scat_dispersion_imag
_atom_type_scat_source
C C 0.0033 0.0016 'International Tables Vol C Tables 4.2.6.8 and 6.1.1.4'
H H 0.0000 0.0000 'International Tables Vol C Tables 4.2.6.8 and 6.1.1.4'
B B 0.0013 0.0007 'International Tables Vol C Tables 4.2.6.8 and 6.1.1.4'
O O 0.0106 0.0060 'International Tables Vol C Tables 4.2.6.8 and 6.1.1.4'
F F 0.0171 0.0103 'International Tables Vol C Tables 4.2.6.8 and 6.1.1.4'
P P 0.1023 0.0942 'International Tables Vol C Tables 4.2.6.8 and 6.1.1.4'
Cl Cl 0.1484 0.1585 'International Tables Vol C Tables 4.2.6.8 and 6.1.1.4'
Re Re -1.0185 7.2310 'International Tables Vol C Tables 4.2.6.8 and 6.1.1.4'

loop_
_geom_angle_atom_site_label_1
_geom_angle_atom_site_label_2
_geom_angle_atom_site_label_3
_geom_angle
_geom_angle_site_symmetry_1
_geom_angle_site_symmetry_3
_geom_angle_publ_flag
C2 Re1 C4 87.83(12) . . ?
C2 Re1 C3 90.73(10) . . ?
C4 Re1 C3 86.50(11) . . ?
C2 Re1 C1 89.05(10) . . ?
C4 Re1 C1 87.47(11) . . ?
C3 Re1 C1 173.97(10) . . ?
C2 Re1 Cl1 177.31(9) . . ?
C4 Re1 Cl1 94.51(9) . . ?
C3 Re1 Cl1 88.09(7) . . ?
C1 Re1 Cl1 92.38(7) . . ?
C2 Re1 P1 90.79(8) . . ?
C4 Re1 P1 178.62(8) . . ?
C3 Re1 P1 93.63(8) . . ?
C1 Re1 P1 92.40(7) . . ?
Cl1 Re1 P1 86.87(2) . . ?
C8 Re2 C6 90.88(12) . . ?
C8 Re2 C7 88.42(11) . . ?
C6 Re2 C7 86.37(9) . . ?
C8 Re2 C5 88.94(11) . . ?
C6 Re2 C5 88.67(10) . . ?
C7 Re2 C5 174.35(12) . . ?
C8 Re2 P2 92.98(8) . . ?
C6 Re2 P2 176.13(8) . . ?
C7 Re2 P2 94.13(8) . . ?
C5 Re2 P2 91.00(9) . . ?
C8 Re2 Cl1 178.23(7) . . ?
C6 Re2 Cl1 88.48(8) . . ?
C7 Re2 Cl1 93.18(9) . . ?
C5 Re2 Cl1 89.40(9) . . ?
P2 Re2 Cl1 87.66(2) . . ?
Re1 Cl1 Re2 123.85(2) . . ?
C9 P1 C21 102.69(11) . . ?
C9 P1 C15 108.98(8) . . ?
C21 P1 C15 105.60(8) . . ?
C9 P1 Re1 109.91(7) . . ?
C21 P1 Re1 115.16(7) . . ?
C15 P1 Re1 113.78(6) . . ?
C27 P2 C39 104.49(12) . . ?
C27 P2 C33 101.78(11) . . ?
C39 P2 C33 110.83(11) . . ?
C27 P2 C27' 16.1(4) . . ?
C39 P2 C27' 93.8(4) . . ?
C33 P2 C27' 117.3(4) . . ?
C27 P2 Re2 113.92(8) . . ?
C39 P2 Re2 111.53(8) . . ?
C33 P2 Re2 113.57(10) . . ?
C27' P2 Re2 108.3(4) . . ?
O1 C1 Re1 174.1(2) . . ?
O2 C2 Re1 177.0(3) . . ?
O3 C3 Re1 175.1(3) . . ?
O4 C4 Re1 177.0(2) . . ?
O5 C5 Re2 176.2(3) . . ?
O6 C6 Re2 178.2(3) . . ?
O7 C7 Re2 172.6(3) . . ?
O8 C8 Re2 177.8(2) . . ?
C14 C9 C10 109.8(2) . . ?
C14 C9 P1 116.8(2) . . ?
C10 C9 P1 117.4(2) . . ?
C9 C10 C11 111.6(2) . . ?
C12 C11 C10 111.5(3) . . ?
C11 C12 C13 110.9(2) . . ?
C14 C13 C12 115.2(2) . . ?
C9 C14 C13 117.5(2) . . ?
C16 C15 C20 120.71(13) . . ?
C16 C15 C20' 102.7(7) . . ?
C20 C15 C20' 23.2(7) . . ?
C16 C15 P1 119.47(5) . . ?
C20 C15 P1 112.21(15) . . ?
C20' C15 P1 116.8(6) . . ?
C15 C16 C17 116.3(2) . . ?
C16 C17 C18 114.4(3) . . ?
C17 C18 C19 111.4(2) . . ?
C18 C19 C20 112.6(2) . . ?
C18 C19 C20' 94.7(8) . . ?
C20 C19 C20' 24.3(6) . . ?
C20' C20 C15 95.8(18) . . ?
C20' C20 C19 84.4(14) . . ?
C15 C20 C19 108.4(3) . . ?
C20 C20' C19 71.3(15) . . ?
C20 C20' C15 61.0(15) . . ?
C19 C20' C15 95.8(11) . . ?
C22 C21 C26 112.2(2) . . ?
C22 C21 P1 111.7(2) . . ?
C26 C21 P1 111.7(2) . . ?
C21 C22 C23 108.8(2) . . ?
C24 C23 C22 110.2(3) . . ?
C23 C24 C25 111.9(2) . . ?
C24 C25 C26 111.9(2) . . ?
C25 C26 C21 108.9(2) . . ?
C27' C27 C28 127.7(12) . . ?
C27' C27 C32 14.5(12) . . ?
C28 C27 C32 113.2(2) . . ?
C27' C27 P2 101.0(13) . . ?
C28 C27 P2 114.0(2) . . ?
C32 C27 P2 109.8(2) . . ?
C27 C27' C32 157.4(18) . . ?
C27 C27' C28 38.7(10) . . ?
C32 C27' C28 118.7(9) . . ?
C27 C27' P2 62.9(11) . . ?
C32 C27' P2 129.4(11) . . ?
C28 C27' P2 91.1(7) . . ?
C27 C28 C29 109.7(3) . . ?
C27 C28 C27' 13.6(4) . . ?
C29 C28 C27' 100.6(4) . . ?
C30 C29 C28 114.1(2) . . ?
C31 C30 C29 111.7(2) . . ?
C30 C31 C32 111.6(3) . . ?
C27' C32 C31 115.1(8) . . ?
C27' C32 C27 8.1(7) . . ?
C31 C32 C27 110.7(2) . . ?
C38' C33 C34 105.9(2) . . ?
C38' C33 C38 19.4(3) . . ?
C34 C33 C38 120.5(3) . . ?
C38' C33 P2 115.3(2) . . ?
C34 C33 P2 114.0(2) . . ?
C38 C33 P2 114.4(3) . . ?
C35 C34 C33 113.0(3) . . ?
C36 C35 C34 114.2(3) . . ?
C35 C36 C37 114.6(3) . . ?
C36 C37 C38 119.5(4) . . ?
C36 C37 C38' 105.1(3) . . ?
C38 C37 C38' 18.5(3) . . ?
C38' C38 C33 76.5(10) . . ?
C38' C38 C37 84.0(10) . . ?
C33 C38 C37 107.5(5) . . ?
C38 C38' C33 84.1(9) . . ?
C38 C38' C37 77.5(11) . . ?
C33 C38' C37 107.7(3) . . ?
C40 C39 C44 109.7(2) . . ?
C40 C39 P2 113.9(2) . . ?
C44 C39 P2 118.0(2) . . ?
C41 C40 C39 111.2(3) . . ?
C42 C41 C40 114.6(3) . . ?
C41 C42 C43 111.0(2) . . ?
C44 C43 C42 113.0(3) . . ?
C43 C44 C39 110.8(2) . . ?
C50 C45 C46 115.4(2) . . ?
C50 C45 B1 121.9(2) . . ?
C46 C45 B1 121.9(2) . . ?
C47 C46 C45 122.2(2) . . ?
C48 C47 C46 121.4(2) . . ?
C48 C47 C47A 119.8(2) . . ?
C46 C47 C47A 118.8(2) . . ?
C47 C48 C49 118.2(2) . . ?
C48 C49 C50 120.0(2) . . ?
C48 C49 C49A 119.4(2) . . ?
C50 C49 C49A 120.5(2) . . ?
C45 C50 C49 122.6(2) . . ?
C52 C51 C56 114.5(2) . . ?
C52 C51 B1 121.9(2) . . ?
C56 C51 B1 123.5(2) . . ?
C51 C52 C53 123.6(2) . . ?
C54 C53 C52 119.9(2) . . ?
C54 C53 C53A 120.9(2) . . ?
C52 C53 C53A 119.2(2) . . ?
C53 C54 C55 117.8(2) . . ?
C56 C55 C54 121.4(2) . . ?
C56 C55 C55A 119.7(2) . . ?
C54 C55 C55A 118.9(2) . . ?
C55 C56 C51 122.9(2) . . ?
C58 C57 C62 115.5(2) . . ?
C58 C57 B1 123.3(2) . . ?
C62 C57 B1 120.5(2) . . ?
C57 C58 C59 122.0(2) . . ?
C60 C59 C58 120.8(2) . . ?
C60 C59 C59A 120.2(2) . . ?
C58 C59 C59A 119.0(2) . . ?
C59 C60 C61 118.3(2) . . ?
C62 C61 C60 120.9(2) . . ?
C62 C61 C61A 119.5(2) . . ?
C60 C61 C61A 119.6(2) . . ?
C61 C62 C57 122.5(2) . . ?
C68 C63 C64 115.5(2) . . ?
C68 C63 B1 123.3(2) . . ?
C64 C63 B1 120.6(2) . . ?
C65 C64 C63 122.2(2) . . ?
C66 C65 C64 120.4(2) . . ?
C66 C65 C65A 120.5(2) . . ?
C64 C65 C65A 119.1(2) . . ?
C67 C66 C65 118.4(2) . . ?
C66 C67 C68 120.6(2) . . ?
C66 C67 C67A 119.9(2) . . ?
C68 C67 C67A 119.6(2) . . ?
C63 C68 C67 122.8(2) . . ?
F2' C47A F1' 127.7(3) . . ?
F2' C47A F3' 54.6(3) . . ?
F1' C47A F3' 103.8(3) . . ?
F2' C47A F3 97.0(3) . . ?
F1' C47A F3 64.6(3) . . ?
F3' C47A F3 45.1(3) . . ?
F2' C47A F1 112.5(3) . . ?
F1' C47A F1 38.9(2) . . ?
F3' C47A F1 128.0(3) . . ?
F3 C47A F1 101.1(3) . . ?
F2' C47A F2 41.8(2) . . ?
F1' C47A F2 113.7(3) . . ?
F3' C47A F2 95.2(3) . . ?
F3 C47A F2 130.4(3) . . ?
F1 C47A F2 80.2(2) . . ?
F2' C47A C47 117.8(3) . . ?
F1' C47A C47 114.4(3) . . ?
F3' C47A C47 116.2(2) . . ?
F3 C47A C47 112.5(3) . . ?
F1 C47A C47 113.4(2) . . ?
F2 C47A C47 112.0(2) . . ?
F5' C49A F4 58.3(2) . . ?
F5' C49A F4' 104.8(3) . . ?
F4 C49A F4' 50.6(3) . . ?
F5' C49A F5 56.6(2) . . ?
F4 C49A F5 109.2(3) . . ?
F4' C49A F5 131.2(3) . . ?
F5' C49A F6' 131.9(3) . . ?
F4 C49A F6' 105.2(3) . . ?
F4' C49A F6' 59.0(3) . . ?
F5 C49A F6' 98.0(3) . . ?
F5' C49A F6 103.2(3) . . ?
F4 C49A F6 132.1(3) . . ?
F4' C49A F6 106.2(3) . . ?
F5 C49A F6 50.0(2) . . ?
F6' C49A F6 51.6(2) . . ?
F5' C49A C49 115.1(3) . . ?
F4 C49A C49 115.2(3) . . ?
F4' C49A C49 113.9(2) . . ?
F5 C49A C49 114.8(3) . . ?
F6' C49A C49 112.7(2) . . ?
F6 C49A C49 112.6(3) . . ?
F7 C53A F9 96.1(2) . . ?
F7 C53A F7' 32.6(2) . . ?
F9 C53A F7' 119.8(3) . . ?
F7 C53A F8 115.9(3) . . ?
F9 C53A F8 102.0(2) . . ?
F7' C53A F8 87.8(3) . . ?
F7 C53A C53 113.7(3) . . ?
F9 C53A C53 113.5(2) . . ?
F7' C53A C53 115.9(3) . . ?
F8 C53A C53 113.6(2) . . ?
F10' C55A F11' 130.2(4) . . ?
F10' C55A F12 97.4(3) . . ?
F11' C55A F12 65.3(3) . . ?
F10' C55A F10 43.6(2) . . ?
F11' C55A F10 109.3(3) . . ?
F12 C55A F10 127.3(3) . . ?
F10' C55A F11 116.0(3) . . ?
F11' C55A F11 39.2(3) . . ?
F12 C55A F11 102.7(3) . . ?
F10 C55A F11 77.6(2) . . ?
F10' C55A F12' 56.7(3) . . ?
F11' C55A F12' 106.8(3) . . ?
F12 C55A F12' 45.0(2) . . ?
F10 C55A F12' 98.0(2) . . ?
F11 C55A F12' 134.9(4) . . ?
F10' C55A C55 115.3(3) . . ?
F11' C55A C55 114.2(2) . . ?
F12 C55A C55 114.8(3) . . ?
F10 C55A C55 114.3(3) . . ?
F11 C55A C55 109.5(3) . . ?
F12' C55A C55 112.9(3) . . ?
F13' C59A F15' 130.9(4) . . ?
F13' C59A F14 49.8(3) . . ?
F15' C59A F14 105.3(3) . . ?
F13' C59A F15 115.3(4) . . ?
F15' C59A F15 45.9(3) . . ?
F14 C59A F15 133.4(4) . . ?
F13' C59A F14' 103.5(4) . . ?
F15' C59A F14' 52.1(3) . . ?
F14 C59A F14' 57.8(3) . . ?
F15 C59A F14' 96.1(4) . . ?
F13' C59A F13 49.8(3) . . ?
F15' C59A F13 115.7(3) . . ?
F14 C59A F13 98.5(2) . . ?
F15 C59A F13 74.7(3) . . ?
F14' C59A F13 137.5(3) . . ?
F13' C59A C59 116.8(4) . . ?
F15' C59A C59 112.0(3) . . ?
F14 C59A C59 112.8(3) . . ?
F15 C59A C59 112.4(3) . . ?
F14' C59A C59 110.1(3) . . ?
F13 C59A C59 111.7(3) . . ?
F16 C61A F17 105.6(2) . . ?
F16 C61A F18 105.6(2) . . ?
F17 C61A F18 104.5(2) . . ?
F16 C61A C61 114.5(2) . . ?
F17 C61A C61 113.3(2) . . ?
F18 C61A C61 112.5(2) . . ?
F19 C65A F20 126.2(3) . . ?
F19 C65A F19' 38.7(2) . . ?
F20 C65A F19' 114.4(3) . . ?
F19 C65A F21' 107.3(3) . . ?
F20 C65A F21' 52.0(3) . . ?
F19' C65A F21' 133.5(3) . . ?
F19 C65A F21 61.2(3) . . ?
F20 C65A F21 101.1(4) . . ?
F19' C65A F21 99.0(3) . . ?
F21' C65A F21 53.1(3) . . ?
F19 C65A F20' 110.5(4) . . ?
F20 C65A F20' 46.2(3) . . ?
F19' C65A F20' 78.0(3) . . ?
F21' C65A F20' 97.5(3) . . ?
F21 C65A F20' 136.3(3) . . ?
F19 C65A C65 117.5(3) . . ?
F20 C65A C65 116.2(3) . . ?
F19' C65A C65 113.1(3) . . ?
F21' C65A C65 111.8(3) . . ?
F21 C65A C65 110.8(3) . . ?
F20' C65A C65 110.2(3) . . ?
F24' C67A F23B 75.3(4) . . ?
F24' C67A F22 116.1(3) . . ?
F23B C67A F22 113.9(4) . . ?
F24' C67A F23A 109.1(3) . . ?
F23B C67A F23A 34.2(3) . . ?
F22 C67A F23A 94.0(3) . . ?
F24' C67A F24 37.3(3) . . ?
F23B C67A F24 108.8(3) . . ?
F22 C67A F24 87.5(3) . . ?
F23A C67A F24 138.3(2) . . ?
F24' C67A C67 113.1(3) . . ?
F23B C67A C67 120.1(3) . . ?
F22 C67A C67 113.3(2) . . ?
F23A C67A C67 109.4(2) . . ?
F24 C67A C67 108.1(3) . . ?
F24' C67A F23C 36.9(3) . . ?
F23B C67A F23C 45.5(4) . . ?
F22 C67A F23C 140.3(3) . . ?
F23A C67A F23C 78.7(3) . . ?
F24 C67A F23C 74.1(3) . . ?
C67 C67A F23C 105.9(3) . . ?
F1' F1 C47A 68.4(3) . . ?
F1' F1 F2 112.3(3) . . ?
C47A F1 F2 50.0(2) . . ?
F1 F1' C47A 72.7(3) . . ?
F1 F1' F3 126.7(4) . . ?
C47A F1' F3 58.4(2) . . ?
F2' F2 C47A 65.6(4) . . ?
F2' F2 F1 105.9(4) . . ?
C47A F2 F1 49.8(2) . . ?
F2 F2' F3' 133.7(5) . . ?
F2 F2' C47A 72.6(4) . . ?
F3' F2' C47A 63.9(3) . . ?
F3' F3 C47A 66.9(3) . . ?
F3' F3 F1' 115.9(4) . . ?
C47A F3 F1' 57.0(2) . . ?
F3 F3' F2' 124.7(4) . . ?
F3 F3' C47A 68.0(3) . . ?
F2' F3' C47A 61.5(3) . . ?
F4' F4 F5' 119.6(4) . . ?
F4' F4 C49A 64.8(3) . . ?
F5' F4 C49A 60.2(3) . . ?
F4 F4' F6' 120.3(4) . . ?
F4 F4' C49A 64.7(3) . . ?
F6' F4' C49A 61.5(3) . . ?
F6 F5 F5' 122.4(4) . . ?
F6 F5 C49A 66.6(3) . . ?
F5' F5 C49A 60.8(2) . . ?
F5 F5' F4 117.3(4) . . ?
F5 F5' C49A 62.6(3) . . ?
F4 F5' C49A 61.5(3) . . ?
F5 F6 F6' 121.6(4) . . ?
F5 F6 C49A 63.5(3) . . ?
F6' F6 C49A 63.7(3) . . ?
F6 F6' F4' 118.8(4) . . ?
F6 F6' C49A 64.8(3) . . ?
F4' F6' C49A 59.5(3) . . ?
F7' F7 C53A 74.7(4) . . ?
F7 F7' C53A 72.7(3) . . ?
F10' F10 C55A 65.3(3) . . ?
F10' F10 F11 112.1(4) . . ?
C55A F10 F11 52.0(2) . . ?
F10 F10' F12' 131.9(5) . . ?
F10 F10' C55A 71.1(3) . . ?
F12' F10' C55A 65.4(3) . . ?
F11' F11 C55A 66.8(4) . . ?
F11' F11 F10 108.6(4) . . ?
C55A F11 F10 50.4(2) . . ?
F11 F11' C55A 74.0(4) . . ?
F11 F11' F12 128.7(4) . . ?
C55A F11' F12 58.1(2) . . ?
F12' F12 C55A 69.8(3) . . ?
F12' F12 F11' 121.3(4) . . ?
C55A F12 F11' 56.6(2) . . ?
F12 F12' F10' 116.7(4) . . ?
F12 F12' C55A 65.2(3) . . ?
F10' F12' C55A 57.9(2) . . ?
F13' F13 C59A 61.0(3) . . ?
F13' F13 F15 105.3(4) . . ?
C59A F13 F15 52.2(2) . . ?
F14 F13' F13 134.9(6) . . ?
F14 F13' C59A 68.1(4) . . ?
F13 F13' C59A 69.2(4) . . ?
F13' F14 F14' 118.4(5) . . ?
F13' F14 C59A 62.1(4) . . ?
F14' F14 C59A 61.9(3) . . ?
F15' F14' F14 117.3(5) . . ?
F15' F14' C59A 62.8(4) . . ?
F14 F14' C59A 60.3(3) . . ?
F15' F15 C59A 66.4(4) . . ?
F15' F15 F13 114.3(5) . . ?
C59A F15 F13 53.1(2) . . ?
F15 F15' F14' 129.2(6) . . ?
F15 F15' C59A 67.7(4) . . ?
F14' F15' C59A 65.1(4) . . ?
F19' F19 C65A 76.5(4) . . ?
F19' F19 F21 138.5(5) . . ?
C65A F19 F21 63.9(3) . . ?
F19 F19' C65A 64.8(4) . . ?
F19 F19' F20' 109.8(5) . . ?
C65A F19' F20' 52.1(2) . . ?
F20' F20 F21' 137.4(5) . . ?
F20' F20 C65A 71.7(4) . . ?
F21' F20 C65A 67.2(4) . . ?
F20 F20' C65A 62.1(3) . . ?
F20 F20' F19' 103.5(4) . . ?
C65A F20' F19' 49.9(2) . . ?
F21' F21 F19 110.4(4) . . ?
F21' F21 C65A 63.0(3) . . ?
F19 F21 C65A 54.9(3) . . ?
F20 F21' F21 118.8(6) . . ?
F20 F21' C65A 60.8(4) . . ?
F21 F21' C65A 63.9(4) . . ?
F23B F23A C67A 63.1(4) . . ?
F23A F23B F23C 156.0(6) . . ?
F23A F23B C67A 82.7(5) . . ?
F23C F23B C67A 80.4(5) . . ?
F23A F23B F24' 133.5(6) . . ?
F23C F23B F24' 36.9(4) . . ?
C67A F23B F24' 51.5(3) . . ?
F24' F23C F23B 96.6(7) . . ?
F24' F23C C67A 53.3(4) . . ?
F23B F23C C67A 54.1(4) . . ?
F24' F24 C67A 55.9(4) . . ?
F24 F24' F23C 174.6(6) . . ?
F24 F24' C67A 86.8(4) . . ?
F23C F24' C67A 89.8(5) . . ?
F24 F24' F23B 132.9(6) . . ?
F23C F24' F23B 46.5(5) . . ?
C67A F24' F23B 53.2(3) . . ?
C51 B1 C63 114.7(2) . . ?
C51 B1 C57 111.4(2) . . ?
C63 B1 C57 102.0(2) . . ?
C51 B1 C45 105.1(2) . . ?
C63 B1 C45 112.6(2) . . ?
C57 B1 C45 111.3(2) . . ?

loop_
_geom_bond_atom_site_label_1
_geom_bond_atom_site_label_2
_geom_bond_distance
_geom_bond_site_symmetry_2
_geom_bond_publ_flag
Re1 C2 1.908(3) . ?
Re1 C4 1.939(3) . ?
Re1 C3 1.997(3) . ?
Re1 C1 1.997(2) . ?
Re1 Cl1 2.5264(5) . ?
Re1 P1 2.5371(6) . ?
Re2 C8 1.915(3) . ?
Re2 C6 1.960(3) . ?
Re2 C7 1.990(2) . ?
Re2 C5 2.006(2) . ?
Re2 P2 2.5277(6) . ?
Re2 Cl1 2.5285(7) . ?
P1 C9 1.855(2) . ?
P1 C21 1.857(3) . ?
P1 C15 1.9283(13) . ?
P2 C27 1.848(2) . ?
P2 C39 1.861(3) . ?
P2 C33 1.866(3) . ?
P2 C27' 2.038(13) . ?
O1 C1 1.116(3) . ?
O2 C2 1.139(3) . ?
O3 C3 1.146(3) . ?
O4 C4 1.142(3) . ?
O5 C5 1.129(3) . ?
O6 C6 1.114(3) . ?
O7 C7 1.130(3) . ?
O8 C8 1.134(4) . ?
C9 C14 1.453(3) . ?
C9 C10 1.508(4) . ?
C10 C11 1.535(4) . ?
C11 C12 1.481(4) . ?
C12 C13 1.497(4) . ?
C13 C14 1.474(3) . ?
C15 C16 1.39 . ?
C15 C20 1.499(4) . ?
C15 C20' 1.71(2) . ?
C16 C17 1.478(3) . ?
C17 C18 1.490(5) . ?
C18 C19 1.511(5) . ?
C19 C20 1.558(4) . ?
C19 C20' 1.64(2) . ?
C20 C20' 0.68(2) . ?
C21 C22 1.542(3) . ?
C21 C26 1.548(4) . ?
C22 C23 1.582(4) . ?
C23 C24 1.494(5) . ?
C24 C25 1.508(4) . ?
C25 C26 1.541(4) . ?
C27 C27' 0.58(2) . ?
C27 C28 1.533(4) . ?
C27 C32 1.579(4) . ?
C27' C32 1.031(14) . ?
C27' C28 1.94(2) . ?
C28 C29 1.543(4) . ?
C29 C30 1.512(5) . ?
C30 C31 1.504(5) . ?
C31 C32 1.545(4) . ?
C33 C38' 1.514(4) . ?
C33 C34 1.518(4) . ?
C33 C38 1.549(8) . ?
C34 C35 1.495(4) . ?
C35 C36 1.434(4) . ?
C36 C37 1.529(5) . ?
C37 C38 1.591(9) . ?
C37 C38' 1.621(5) . ?
C38 C38' 0.517(9) . ?
C39 C40 1.515(3) . ?
C39 C44 1.519(4) . ?
C40 C41 1.510(5) . ?
C41 C42 1.457(5) . ?
C42 C43 1.512(4) . ?
C43 C44 1.488(4) . ?
C45 C50 1.396(3) . ?
C45 C46 1.397(3) . ?
C45 B1 1.646(3) . ?
C46 C47 1.386(3) . ?
C47 C48 1.371(4) . ?
C47 C47A 1.481(3) . ?
C48 C49 1.391(3) . ?
C49 C50 1.399(3) . ?
C49 C49A 1.469(4) . ?
C51 C52 1.385(3) . ?
C51 C56 1.403(3) . ?
C51 B1 1.626(3) . ?
C52 C53 1.411(3) . ?
C53 C54 1.368(4) . ?
C53 C53A 1.464(4) . ?
C54 C55 1.398(4) . ?
C55 C56 1.371(3) . ?
C55 C55A 1.482(4) . ?
C57 C58 1.386(3) . ?
C57 C62 1.405(3) . ?
C57 B1 1.644(4) . ?
C58 C59 1.404(4) . ?
C59 C60 1.370(3) . ?
C59 C59A 1.495(4) . ?
C60 C61 1.380(3) . ?
C61 C62 1.375(4) . ?
C61 C61A 1.473(3) . ?
C63 C68 1.380(3) . ?
C63 C64 1.396(3) . ?
C63 B1 1.637(3) . ?
C64 C65 1.390(3) . ?
C65 C66 1.376(3) . ?
C65 C65A 1.494(4) . ?
C66 C67 1.375(3) . ?
C67 C68 1.385(3) . ?
C67 C67A 1.506(3) . ?
C47A F2' 1.294(6) . ?
C47A F1' 1.315(4) . ?
C47A F3' 1.323(4) . ?
C47A F3 1.334(5) . ?
C47A F1 1.350(3) . ?
C47A F2 1.355(4) . ?
C49A F5' 1.300(4) . ?
C49A F4 1.316(5) . ?
C49A F4' 1.316(5) . ?
C49A F5 1.322(4) . ?
C49A F6' 1.342(5) . ?
C49A F6 1.355(5) . ?
C53A F7 1.310(4) . ?
C53A F9 1.313(3) . ?
C53A F7' 1.323(4) . ?
C53A F8 1.338(4) . ?
C55A F10' 1.279(4) . ?
C55A F11' 1.304(5) . ?
C55A F12 1.327(5) . ?
C55A F10 1.332(4) . ?
C55A F11 1.363(5) . ?
C55A F12' 1.372(4) . ?
C59A F13' 1.254(6) . ?
C59A F15' 1.310(6) . ?
C59A F14 1.316(5) . ?
C59A F15 1.324(6) . ?
C59A F14' 1.336(6) . ?
C59A F13 1.340(4) . ?
C61A F16 1.326(3) . ?
C61A F17 1.337(3) . ?
C61A F18 1.342(3) . ?
C65A F19 1.246(4) . ?
C65A F20 1.285(5) . ?
C65A F19' 1.339(6) . ?
C65A F21' 1.357(7) . ?
C65A F21 1.368(5) . ?
C65A F20' 1.381(5) . ?
C67A F24' 1.212(5) . ?
C67A F23B 1.241(5) . ?
C67A F22 1.291(4) . ?
C67A F23A 1.380(5) . ?
C67A F24 1.462(5) . ?
C67A F23C 1.511(7) . ?
F1 F1' 0.888(5) . ?
F1 F2 1.742(4) . ?
F1' F3 1.415(5) . ?
F2 F2' 0.947(5) . ?
F2' F3' 1.200(6) . ?
F3 F3' 1.020(6) . ?
F4 F4' 1.124(5) . ?
F4 F5' 1.274(5) . ?
F4' F6' 1.309(5) . ?
F5 F6 1.131(6) . ?
F5 F5' 1.243(5) . ?
F6 F6' 1.173(5) . ?
F7 F7' 0.739(5) . ?
F10 F10' 0.971(5) . ?
F10 F11 1.688(4) . ?
F10' F12' 1.261(6) . ?
F11 F11' 0.896(6) . ?
F11' F12 1.420(5) . ?
F12 F12' 1.034(5) . ?
F13 F13' 1.095(7) . ?
F13 F15 1.616(5) . ?
F13' F14 1.084(6) . ?
F14 F14' 1.281(6) . ?
F14' F15' 1.162(7) . ?
F15 F15' 1.028(5) . ?
F19 F19' 0.861(5) . ?
F19 F21 1.334(6) . ?
F19' F20' 1.711(6) . ?
F20 F20' 1.049(7) . ?
F20 F21' 1.161(6) . ?
F21 F21' 1.219(6) . ?
F23A F23B 0.782(6) . ?
F23B F23C 1.094(8) . ?
F23B F24' 1.499(7) . ?
F23C F24' 0.907(7) . ?
F24 F24' 0.887(6) . ?
